data_7009360
loop_
_publ_author_name
'Abrahams, Brendan F.'
'Lu, Kevin D.'
'Moubaraki, Boujemaa'
'Murray, Keith S.'
'Robson, Richard'

_publ_section_title
;
 X-Ray diffraction and magnetic studies on a series of isostructural
 divalent metal chloranilates with zigzag polymeric chain structures
 and on a dinuclear iron(III) chloranilate&#x200A;&#x2020;
;
_journal_issue 11
_journal_name_full 'Journal of the Chemical Society, Dalton Transactions'
_journal_page_first 1793
_journal_paper_doi 10.1039/b000192i
_journal_year 2000
_chemical_formula_sum 'C24 H24 Cd4 Cl8 O28'
_chemical_formula_weight 373.41
_chemical_name_systematic
;
 catena-diaqua-\m(O,O',O'',O'''chloranilato)cadmium(II) hydrate
;
_space_group_IT_number 15
_symmetry_cell_setting monoclinic
_symmetry_space_group_name_Hall '-C 2yc'
_symmetry_space_group_name_H-M 'C 1 2/c 1'
_atom_sites_solution_hydrogens difmap
_atom_sites_solution_primary heavy
_atom_sites_solution_secondary difmap
_audit_creation_method SHELXL-97
_cell_angle_alpha 90.00
_cell_angle_beta 92.95(1)
_cell_angle_gamma 90.00
_cell_formula_units_Z 4
_cell_length_a 4.8655(5)
_cell_length_b 14.575(1)
_cell_length_c 14.252(2)
_cell_measurement_reflns_used 25
_cell_measurement_temperature 293(2)
_cell_measurement_theta_max 29.6
_cell_measurement_theta_min 11.7
_cell_volume 1009.34(19)
_computing_cell_refinement 'CAD4 Software'
_computing_data_collection 'CAD4 Software'
_computing_structure_refinement 'SHELXL-97 (Sheldrick, 1997)'
_computing_structure_solution 'SHELXS-97 (Sheldrick, 1990)'
_diffrn_ambient_temperature 293(2)
_diffrn_measured_fraction_theta_full 1.000
_diffrn_measured_fraction_theta_max 1.001
_diffrn_measurement_device_type 'Enraf-Nonius CAD4 diffractometer'
_diffrn_measurement_method \w:2\q
_diffrn_radiation_source 'fine-focus sealed tube'
_diffrn_radiation_type CuK\a
_diffrn_radiation_wavelength 1.54180
_diffrn_reflns_av_R_equivalents 0.0106
_diffrn_reflns_av_sigmaI/netI 0.0181
_diffrn_reflns_limit_h_max 6
_diffrn_reflns_limit_h_min -6
_diffrn_reflns_limit_k_max 18
_diffrn_reflns_limit_k_min -1
_diffrn_reflns_limit_l_max 1
_diffrn_reflns_limit_l_min -17
_diffrn_reflns_number 1261
_diffrn_reflns_theta_full 74.93
_diffrn_reflns_theta_max 74.93
_diffrn_reflns_theta_min 6.07
_diffrn_standards_decay_% 'no observable decay'
_diffrn_standards_interval_time 120
_diffrn_standards_number 3
_exptl_absorpt_coefficient_mu 22.451
_exptl_absorpt_correction_T_max 0.7351
_exptl_absorpt_correction_T_min 0.2244
_exptl_absorpt_correction_type numerical
_exptl_absorpt_process_details 'SHELX-76 (Sheldrick, 1976)'
_exptl_crystal_colour black
_exptl_crystal_density_diffrn 2.457
_exptl_crystal_density_method 'not measured'
_exptl_crystal_description parallelipiped
_exptl_crystal_F_000 720
_exptl_crystal_size_max 0.13
_exptl_crystal_size_mid 0.12
_exptl_crystal_size_min 0.014
_refine_diff_density_max 0.757
_refine_diff_density_min -0.814
_refine_diff_density_rms 0.121
_refine_ls_extinction_method none
_refine_ls_goodness_of_fit_ref 1.138
_refine_ls_hydrogen_treatment mixed
_refine_ls_matrix_type full
_refine_ls_number_parameters 86
_refine_ls_number_reflns 1043
_refine_ls_number_restraints 2
_refine_ls_restrained_S_all 1.137
_refine_ls_R_factor_all 0.0253
_refine_ls_R_factor_gt 0.0243
_refine_ls_shift/su_max 0.000
_refine_ls_shift/su_mean 0.000
_refine_ls_structure_factor_coef Fsqd
_refine_ls_weighting_details 'calc w=1/[\s^2^(Fo^2^)+(0.0421P)^2^+2.1723P] where P=(Fo^2^+2Fc^2^)/3'
_refine_ls_weighting_scheme calc
_refine_ls_wR_factor_gt 0.0679
_refine_ls_wR_factor_ref 0.0684
_reflns_number_gt 1008
_reflns_number_total 1043
_reflns_threshold_expression >2sigma(I)
_cod_data_source_file b000192i.txt
_cod_data_source_block cdcanabs97
_cod_depositor_comments
;
 Replacing the \M" substring with the "\m" substring in the
 _chemical_name_systematic data item value.

 Antanas Vaitkus,
 2017-03-30
;
_cod_original_sg_symbol_H-M 'C 2/c'
_cod_database_code 7009360

loop_
_symmetry_equiv_pos_as_xyz
'x, y, z'
'-x, y, -z+1/2'
'x+1/2, y+1/2, z'
'-x+1/2, y+1/2, -z+1/2'
'-x, -y, -z'
'x, -y, z-1/2'
'-x+1/2, -y+1/2, -z'
'x+1/2, -y+1/2, z-1/2'

loop_
_atom_site_label
_atom_site_type_symbol
_atom_site_fract_x
_atom_site_fract_y
_atom_site_fract_z
_atom_site_U_iso_or_equiv
_atom_site_adp_type
_atom_site_occupancy
_atom_site_symmetry_multiplicity
_atom_site_calc_flag
_atom_site_refinement_flags
_atom_site_disorder_assembly
_atom_site_disorder_group
Cd1 Cd 0.0000 0.11497(2) 0.2500 0.02540(14) Uani 1 2 d S . .
Cl1 Cl 0.21447(15) 0.40030(5) 0.03841(5) 0.02570(18) Uani 1 1 d . . .
O1 O -0.3271(5) 0.11960(16) 0.12965(18) 0.0281(5) Uani 1 1 d . . .
O2 O 0.0949(4) 0.23582(16) 0.15319(15) 0.0246(5) Uani 1 1 d . . .
C1 C -0.2963(6) 0.1770(2) 0.0657(2) 0.0190(6) Uani 1 1 d . . .
C2 C -0.0628(6) 0.2478(2) 0.0817(2) 0.0189(6) Uani 1 1 d . . .
C3 C -0.0404(6) 0.3188(2) 0.0178(2) 0.0202(6) Uani 1 1 d . . .
O3 O 0.2275(7) 0.0025(2) 0.1805(3) 0.0485(8) Uani 1 1 d D . .
H1 H 0.368(7) 0.009(4) 0.152(4) 0.065(18) Uiso 1 1 d D . .
H2 H 0.202(14) -0.0507(16) 0.196(5) 0.08(2) Uiso 1 1 d D . .
O4 O 0.5000 0.3449(3) 0.2500 0.0396(9) Uani 1 2 d S . .
H3 H 0.391(10) 0.318(4) 0.218(4) 0.051(15) Uiso 1 1 d . . .

loop_
_atom_site_aniso_label
_atom_site_aniso_U_11
_atom_site_aniso_U_22
_atom_site_aniso_U_33
_atom_site_aniso_U_23
_atom_site_aniso_U_13
_atom_site_aniso_U_12
Cd1 0.0349(2) 0.01996(19) 0.02020(19) 0.000 -0.00965(13) 0.000
Cl1 0.0254(4) 0.0236(3) 0.0274(4) 0.0003(3) -0.0055(3) -0.0063(3)
O1 0.0303(12) 0.0295(13) 0.0235(12) 0.0086(9) -0.0084(9) -0.0074(9)
O2 0.0270(11) 0.0266(11) 0.0194(10) 0.0036(9) -0.0071(9) -0.0046(9)
C1 0.0199(13) 0.0201(13) 0.0166(13) 0.0007(11) -0.0015(10) 0.0006(11)
C2 0.0190(13) 0.0216(13) 0.0158(13) -0.0018(10) -0.0028(10) 0.0007(11)
C3 0.0191(13) 0.0216(14) 0.0195(14) -0.0007(11) -0.0033(10) -0.0030(11)
O3 0.0456(17) 0.0387(16) 0.064(2) -0.0102(15) 0.0285(15) -0.0036(14)
O4 0.043(2) 0.0247(18) 0.048(2) 0.000 -0.0229(19) 0.000

loop_
_atom_type_symbol
_atom_type_description
_atom_type_scat_dispersion_real
_atom_type_scat_dispersion_imag
_atom_type_scat_source
C C 0.0181 0.0091 'International Tables Vol C Tables 4.2.6.8 and 6.1.1.4'
H H 0.0000 0.0000 'International Tables Vol C Tables 4.2.6.8 and 6.1.1.4'
O O 0.0492 0.0322 'International Tables Vol C Tables 4.2.6.8 and 6.1.1.4'
Cl Cl 0.3639 0.7018 'International Tables Vol C Tables 4.2.6.8 and 6.1.1.4'
Cd Cd 0.1185 4.6533 'International Tables Vol C Tables 4.2.6.8 and 6.1.1.4'

loop_
_geom_angle_atom_site_label_1
_geom_angle_atom_site_label_2
_geom_angle_atom_site_label_3
_geom_angle
_geom_angle_site_symmetry_1
_geom_angle_site_symmetry_3
_geom_angle_publ_flag
O3 Cd1 O3 85.74(16) . 2 ?
O3 Cd1 O1 91.77(12) . . ?
O3 Cd1 O1 90.71(12) 2 . ?
O3 Cd1 O1 90.71(12) . 2 ?
O3 Cd1 O1 91.77(12) 2 2 ?
O1 Cd1 O1 176.61(12) . 2 ?
O3 Cd1 O2 100.18(11) . . ?
O3 Cd1 O2 161.13(11) 2 . ?
O1 Cd1 O2 71.33(8) . . ?
O1 Cd1 O2 105.95(8) 2 . ?
O3 Cd1 O2 161.13(11) . 2 ?
O3 Cd1 O2 100.18(11) 2 2 ?
O1 Cd1 O2 105.95(8) . 2 ?
O1 Cd1 O2 71.33(8) 2 2 ?
O2 Cd1 O2 79.97(11) . 2 ?
C1 O1 Cd1 117.5(2) . . ?
C2 O2 Cd1 117.41(19) . . ?
O1 C1 C3 124.4(3) . 7_455 ?
O1 C1 C2 117.0(3) . . ?
C3 C1 C2 118.6(3) 7_455 . ?
O2 C2 C3 124.9(3) . . ?
O2 C2 C1 116.2(3) . . ?
C3 C2 C1 118.9(3) . . ?
C2 C3 C1 122.1(3) . 7_455 ?
C2 C3 Cl1 118.7(2) . . ?
C1 C3 Cl1 119.0(2) 7_455 . ?

loop_
_geom_bond_atom_site_label_1
_geom_bond_atom_site_label_2
_geom_bond_distance
_geom_bond_site_symmetry_2
_geom_bond_publ_flag
Cd1 O3 2.238(3) . ?
Cd1 O3 2.238(3) 2 ?
Cd1 O1 2.280(3) . ?
Cd1 O1 2.280(3) 2 ?
Cd1 O2 2.299(2) . ?
Cd1 O2 2.299(2) 2 ?
Cl1 C3 1.731(3) . ?
O1 C1 1.252(4) . ?
O2 C2 1.256(3) . ?
C1 C3 1.398(4) 7_455 ?
C1 C2 1.543(4) . ?
C2 C3 1.387(4) . ?
C3 C1 1.398(4) 7_455 ?
